data_7226273
loop_
_publ_author_name
'J, SELVAKUMAR'
'Grandhi, Gowri Sankar'
'Sahoo, Harekrishna'
'Baidya, Mahiuddin'

_publ_section_title
;
 Copper-Mediated Etherification of Arenes with Alkoxysilanes Directed by
 (2-Aminophenyl)pyrazole Group
;
_journal_name_full 'RSC Adv.'
_journal_paper_doi 10.1039/C6RA18861C
_journal_year 2016
_chemical_formula_moiety 'C17 H14 N4 O4'
_chemical_formula_sum 'C17 H14 N4 O4'
_chemical_formula_weight 338.32
_space_group_crystal_system orthorhombic
_space_group_IT_number 61
_space_group_name_Hall '-P 2ac 2ab'
_space_group_name_H-M_alt 'P b c a'
_symmetry_space_group_name_Hall '-P 2ac 2ab'
_symmetry_space_group_name_H-M 'P b c a'
_atom_sites_solution_hydrogens mixed
_audit_creation_method SHELXL-2014/7
_audit_update_record
;
2016-05-14 deposited with the CCDC.
2016-08-16 downloaded from the CCDC.
;
_cell_angle_alpha 90
_cell_angle_beta 90
_cell_angle_gamma 90
_cell_formula_units_Z 8
_cell_length_a 12.098(2)
_cell_length_b 8.3128(11)
_cell_length_c 31.328(6)
_cell_measurement_reflns_used 3644
_cell_measurement_temperature 296(2)
_cell_measurement_theta_max 26.28
_cell_measurement_theta_min 2.70
_cell_volume 3150.6(9)
_computing_structure_refinement 'SHELXL-2014/7 (Sheldrick, 2014)'
_diffrn_ambient_temperature 296(2)
_diffrn_measured_fraction_theta_full 0.994
_diffrn_measured_fraction_theta_max 0.994
_diffrn_measurement_device_type 'Bruker APEX-II CCD'
_diffrn_measurement_method '\f and \w scans'
_diffrn_radiation_type MoK\a
_diffrn_radiation_wavelength 0.71073
_diffrn_reflns_av_R_equivalents 0.0698
_diffrn_reflns_av_unetI/netI 0.0435
_diffrn_reflns_Laue_measured_fraction_full 0.994
_diffrn_reflns_Laue_measured_fraction_max 0.994
_diffrn_reflns_limit_h_max 12
_diffrn_reflns_limit_h_min -12
_diffrn_reflns_limit_k_max 8
_diffrn_reflns_limit_k_min -7
_diffrn_reflns_limit_l_max 31
_diffrn_reflns_limit_l_min -29
_diffrn_reflns_number 11977
_diffrn_reflns_point_group_measured_fraction_full 0.994
_diffrn_reflns_point_group_measured_fraction_max 0.994
_diffrn_reflns_theta_full 20.891
_diffrn_reflns_theta_max 20.891
_diffrn_reflns_theta_min 1.300
_exptl_absorpt_coefficient_mu 0.105
_exptl_crystal_colour colorless
_exptl_crystal_density_diffrn 1.426
_exptl_crystal_description block
_exptl_crystal_F_000 1408
_exptl_crystal_size_max 0.250
_exptl_crystal_size_mid 0.160
_exptl_crystal_size_min 0.120
_refine_diff_density_max 0.187
_refine_diff_density_min -0.196
_refine_diff_density_rms 0.040
_refine_ls_extinction_coef 0.0042(8)
_refine_ls_extinction_expression Fc^*^=kFc[1+0.001xFc^2^\l^3^/sin(2\q)]^-1/4^
_refine_ls_extinction_method 'SHELXL-2014/7 (Sheldrick 2014'
_refine_ls_goodness_of_fit_ref 1.020
_refine_ls_hydrogen_treatment mixed
_refine_ls_matrix_type full
_refine_ls_number_parameters 232
_refine_ls_number_reflns 1660
_refine_ls_number_restraints 0
_refine_ls_restrained_S_all 1.020
_refine_ls_R_factor_all 0.0712
_refine_ls_R_factor_gt 0.0424
_refine_ls_shift/su_max 0.000
_refine_ls_shift/su_mean 0.000
_refine_ls_structure_factor_coef Fsqd
_refine_ls_weighting_details 'w=1/[\s^2^(Fo^2^)+(0.0625P)^2^+0.5653P] where P=(Fo^2^+2Fc^2^)/3'
_refine_ls_weighting_scheme calc
_refine_ls_wR_factor_gt 0.1024
_refine_ls_wR_factor_ref 0.1221
_reflns_Friedel_coverage 0.000
_reflns_number_gt 1141
_reflns_number_total 1670
_reflns_threshold_expression 'I > 2\s(I)'
_cod_data_source_file c6ra18861c2.cif
_cod_data_source_block 302
_cod_database_code 7226273
_shelx_shelxl_version_number 2014/7
_shelx_space_group_comment
;
The symmetry employed for this shelxl refinement is uniquely defined
by the following loop, which should always be used as a source of
symmetry information in preference to the above space-group names.
They are only intended as comments.
;
_shelx_estimated_absorpt_t_min 0.974
_shelx_estimated_absorpt_t_max 0.988

loop_
_space_group_symop_operation_xyz
'x, y, z'
'-x+1/2, -y, z+1/2'
'-x, y+1/2, -z+1/2'
'x+1/2, -y+1/2, -z'
'-x, -y, -z'
'x-1/2, y, -z-1/2'
'x, -y-1/2, z-1/2'
'-x-1/2, y-1/2, z'

loop_
_atom_site_label
_atom_site_type_symbol
_atom_site_fract_x
_atom_site_fract_y
_atom_site_fract_z
_atom_site_U_iso_or_equiv
_atom_site_adp_type
_atom_site_occupancy
_atom_site_site_symmetry_order
_atom_site_calc_flag
_atom_site_refinement_flags_posn
_atom_site_refinement_flags_adp
C1 C 0.7847(3) 0.3248(4) 0.26648(12) 0.0545(10) Uani 1 1 d . .
H1 H 0.7218 0.2616 0.2698 0.065 Uiso 1 1 calc R U
C2 C 0.8019(3) 0.4058(5) 0.22858(13) 0.0637(11) Uani 1 1 d . .
H2 H 0.7500 0.3985 0.2068 0.076 Uiso 1 1 calc R U
C3 C 0.8954(4) 0.4973(4) 0.22289(13) 0.0639(11) Uani 1 1 d . .
H3 H 0.9069 0.5510 0.1972 0.077 Uiso 1 1 calc R U
C4 C 0.9714(3) 0.5091(4) 0.25498(13) 0.0576(10) Uani 1 1 d . .
H4 H 1.0353 0.5694 0.2509 0.069 Uiso 1 1 calc R U
C5 C 0.9538(3) 0.4317(4) 0.29343(11) 0.0423(9) Uani 1 1 d . .
C6 C 0.8601(3) 0.3366(4) 0.29964(11) 0.0417(9) Uani 1 1 d . .
C7 C 0.7462(3) 0.2138(4) 0.35598(11) 0.0471(10) Uani 1 1 d . .
C8 C 0.7455(3) 0.1112(4) 0.39560(11) 0.0430(9) Uani 1 1 d . .
C9 C 0.8369(3) 0.0476(4) 0.41681(12) 0.0483(10) Uani 1 1 d . .
C10 C 0.8230(3) -0.0451(4) 0.45305(12) 0.0565(11) Uani 1 1 d . .
H10 H 0.8838 -0.0866 0.4675 0.068 Uiso 1 1 calc R U
C11 C 0.7171(4) -0.0749(4) 0.46743(12) 0.0570(10) Uani 1 1 d . .
C12 C 0.6249(3) -0.0166(5) 0.44766(13) 0.0626(11) Uani 1 1 d . .
H12 H 0.5543 -0.0384 0.4579 0.075 Uiso 1 1 calc R U
C13 C 0.6413(3) 0.0757(4) 0.41186(12) 0.0546(10) Uani 1 1 d . .
H13 H 0.5797 0.1165 0.3978 0.066 Uiso 1 1 calc R U
C14 C 1.0797(3) 0.6018(4) 0.33689(13) 0.0545(10) Uani 1 1 d . .
H14 H 1.0690 0.6997 0.3231 0.065 Uiso 1 1 calc R U
C15 C 1.1466(3) 0.5739(5) 0.37086(14) 0.0634(12) Uani 1 1 d . .
H15 H 1.1912 0.6477 0.3850 0.076 Uiso 1 1 calc R U
C16 C 1.1342(3) 0.4125(5) 0.37994(12) 0.0565(10) Uani 1 1 d . .
H16 H 1.1705 0.3604 0.4022 0.068 Uiso 1 1 calc R U
C17 C 1.0327(3) 0.0002(5) 0.41624(16) 0.0915(16) Uani 1 1 d . .
H17A H 1.0478 0.0351 0.4449 0.137 Uiso 1 1 calc R U
H17B H 1.0949 0.0244 0.3983 0.137 Uiso 1 1 calc R U
H17C H 1.0197 -0.1137 0.4161 0.137 Uiso 1 1 calc R U
N1 N 1.0316(2) 0.4599(3) 0.32687(9) 0.0439(8) Uani 1 1 d . .
N2 N 1.0648(2) 0.3400(3) 0.35343(9) 0.0496(8) Uani 1 1 d . .
N3 N 0.8450(3) 0.2514(3) 0.33854(10) 0.0451(8) Uani 1 1 d . .
N4 N 0.7026(4) -0.1745(4) 0.50602(12) 0.0789(11) Uani 1 1 d . .
O1 O 0.6585(2) 0.2601(3) 0.34112(9) 0.0699(8) Uani 1 1 d . .
O2 O 0.93821(19) 0.0807(3) 0.40070(8) 0.0661(8) Uani 1 1 d . .
O3 O 0.7846(3) -0.2228(4) 0.52421(11) 0.1064(12) Uani 1 1 d . .
O4 O 0.6086(3) -0.2069(4) 0.51731(11) 0.1164(14) Uani 1 1 d . .
H1N H 0.905(3) 0.225(4) 0.3507(11) 0.059(13) Uiso 1 1 d . .

loop_
_atom_site_aniso_label
_atom_site_aniso_U_11
_atom_site_aniso_U_22
_atom_site_aniso_U_33
_atom_site_aniso_U_23
_atom_site_aniso_U_13
_atom_site_aniso_U_12
C1 0.052(2) 0.058(2) 0.053(3) -0.005(2) -0.009(2) 0.0043(18)
C2 0.075(3) 0.070(3) 0.047(3) -0.006(2) -0.017(2) 0.018(2)
C3 0.082(3) 0.063(3) 0.046(3) 0.011(2) 0.000(3) 0.011(2)
C4 0.065(3) 0.055(2) 0.053(3) 0.006(2) 0.004(2) 0.0010(19)
C5 0.047(2) 0.040(2) 0.039(2) -0.0002(17) -0.001(2) 0.0054(17)
C6 0.044(2) 0.040(2) 0.041(2) -0.0031(18) -0.002(2) 0.0033(17)
C7 0.042(3) 0.050(2) 0.050(3) -0.0056(18) -0.008(2) -0.0027(18)
C8 0.045(2) 0.041(2) 0.043(2) -0.0056(17) -0.0027(19) -0.0022(17)
C9 0.051(3) 0.045(2) 0.048(3) 0.0015(19) -0.001(2) -0.0088(18)
C10 0.066(3) 0.048(2) 0.056(3) -0.001(2) -0.006(2) -0.0063(18)
C11 0.084(3) 0.050(2) 0.037(2) -0.0006(19) 0.007(2) -0.015(2)
C12 0.068(3) 0.070(3) 0.050(3) -0.005(2) 0.014(2) -0.011(2)
C13 0.051(3) 0.061(2) 0.052(3) -0.009(2) 0.002(2) -0.0024(18)
C14 0.048(2) 0.045(2) 0.071(3) 0.0006(19) 0.007(2) -0.0073(18)
C15 0.042(2) 0.069(3) 0.079(3) -0.010(2) -0.005(2) -0.007(2)
C16 0.044(2) 0.071(3) 0.055(3) -0.001(2) -0.006(2) 0.002(2)
C17 0.055(3) 0.090(3) 0.129(5) 0.044(3) -0.017(3) 0.005(2)
N1 0.0431(17) 0.0448(19) 0.0439(19) 0.0022(15) 0.0013(16) -0.0003(14)
N2 0.0457(19) 0.0522(18) 0.051(2) 0.0045(16) -0.0049(16) 0.0001(15)
N3 0.041(2) 0.0469(18) 0.048(2) 0.0034(15) -0.0068(18) -0.0032(15)
N4 0.108(4) 0.074(3) 0.055(3) -0.003(2) 0.010(3) -0.016(2)
O1 0.0460(17) 0.092(2) 0.072(2) 0.0187(15) -0.0068(15) 0.0021(14)
O2 0.0438(16) 0.0736(17) 0.081(2) 0.0310(14) -0.0048(15) -0.0017(13)
O3 0.128(3) 0.122(3) 0.069(3) 0.035(2) -0.014(2) -0.020(2)
O4 0.122(3) 0.131(3) 0.096(3) 0.033(2) 0.043(2) -0.020(2)

loop_
_atom_type_symbol
_atom_type_description
_atom_type_scat_dispersion_real
_atom_type_scat_dispersion_imag
_atom_type_scat_source
C C 0.0033 0.0016 'International Tables Vol C Tables 4.2.6.8 and 6.1.1.4'
H H 0.0000 0.0000 'International Tables Vol C Tables 4.2.6.8 and 6.1.1.4'
N N 0.0061 0.0033 'International Tables Vol C Tables 4.2.6.8 and 6.1.1.4'
O O 0.0106 0.0060 'International Tables Vol C Tables 4.2.6.8 and 6.1.1.4'

loop_
_geom_angle_atom_site_label_1
_geom_angle_atom_site_label_2
_geom_angle_atom_site_label_3
_geom_angle
C2 C1 C6 120.7(4)
C2 C1 H1 119.7
C6 C1 H1 119.7
C3 C2 C1 120.4(4)
C3 C2 H2 119.8
C1 C2 H2 119.8
C4 C3 C2 119.9(4)
C4 C3 H3 120.1
C2 C3 H3 120.1
C3 C4 C5 120.3(4)
C3 C4 H4 119.8
C5 C4 H4 119.8
C4 C5 C6 120.7(3)
C4 C5 N1 117.5(3)
C6 C5 N1 121.7(3)
C1 C6 C5 118.1(3)
C1 C6 N3 121.5(3)
C5 C6 N3 120.4(3)
O1 C7 N3 122.8(3)
O1 C7 C8 119.2(3)
N3 C7 C8 118.0(3)
C13 C8 C9 117.6(3)
C13 C8 C7 115.3(3)
C9 C8 C7 127.1(3)
O2 C9 C10 122.0(3)
O2 C9 C8 117.6(3)
C10 C9 C8 120.4(3)
C11 C10 C9 118.8(4)
C11 C10 H10 120.6
C9 C10 H10 120.6
C12 C11 C10 123.1(4)
C12 C11 N4 118.3(4)
C10 C11 N4 118.6(4)
C11 C12 C13 116.8(4)
C11 C12 H12 121.6
C13 C12 H12 121.6
C12 C13 C8 123.3(4)
C12 C13 H13 118.4
C8 C13 H13 118.4
N1 C14 C15 106.8(3)
N1 C14 H14 126.6
C15 C14 H14 126.6
C14 C15 C16 105.3(3)
C14 C15 H15 127.4
C16 C15 H15 127.4
N2 C16 C15 112.4(3)
N2 C16 H16 123.8
C15 C16 H16 123.8
O2 C17 H17A 109.5
O2 C17 H17B 109.5
H17A C17 H17B 109.5
O2 C17 H17C 109.5
H17A C17 H17C 109.5
H17B C17 H17C 109.5
C14 N1 N2 111.7(3)
C14 N1 C5 126.7(3)
N2 N1 C5 121.6(3)
C16 N2 N1 103.8(3)
C7 N3 C6 125.2(3)
C7 N3 H1N 121(2)
C6 N3 H1N 114(2)
O3 N4 O4 123.6(4)
O3 N4 C11 118.3(4)
O4 N4 C11 118.2(4)
C9 O2 C17 120.6(3)

loop_
_geom_bond_atom_site_label_1
_geom_bond_atom_site_label_2
_geom_bond_distance
C1 C2 1.381(5)
C1 C6 1.387(4)
C1 H1 0.9300
C2 C3 1.374(5)
C2 H2 0.9300
C3 C4 1.366(5)
C3 H3 0.9300
C4 C5 1.382(5)
C4 H4 0.9300
C5 C6 1.396(4)
C5 N1 1.427(4)
C6 N3 1.422(4)
C7 O1 1.221(4)
C7 N3 1.351(4)
C7 C8 1.506(5)
C8 C13 1.391(4)
C8 C9 1.394(4)
C9 O2 1.354(4)
C9 C10 1.382(5)
C10 C11 1.380(5)
C10 H10 0.9300
C11 C12 1.365(5)
C11 N4 1.475(5)
C12 C13 1.373(5)
C12 H12 0.9300
C13 H13 0.9300
C14 N1 1.352(4)
C14 C15 1.357(5)
C14 H14 0.9300
C15 C16 1.379(5)
C15 H15 0.9300
C16 N2 1.326(4)
C16 H16 0.9300
C17 O2 1.411(4)
C17 H17A 0.9600
C17 H17B 0.9600
C17 H17C 0.9600
N1 N2 1.359(3)
N3 H1N 0.85(3)
N4 O3 1.213(4)
N4 O4 1.221(4)

loop_
_geom_torsion_atom_site_label_1
_geom_torsion_atom_site_label_2
_geom_torsion_atom_site_label_3
_geom_torsion_atom_site_label_4
_geom_torsion
C6 C1 C2 C3 1.2(5)
C1 C2 C3 C4 -0.5(6)
C2 C3 C4 C5 -1.1(5)
C3 C4 C5 C6 2.0(5)
C3 C4 C5 N1 -174.8(3)
C2 C1 C6 C5 -0.4(5)
C2 C1 C6 N3 -178.6(3)
C4 C5 C6 C1 -1.2(5)
N1 C5 C6 C1 175.4(3)
C4 C5 C6 N3 177.1(3)
N1 C5 C6 N3 -6.3(5)
O1 C7 C8 C13 0.8(4)
N3 C7 C8 C13 -179.6(3)
O1 C7 C8 C9 179.8(3)
N3 C7 C8 C9 -0.5(5)
C13 C8 C9 O2 179.3(3)
C7 C8 C9 O2 0.3(5)
C13 C8 C9 C10 -1.0(5)
C7 C8 C9 C10 -180.0(3)
O2 C9 C10 C11 -179.5(3)
C8 C9 C10 C11 0.8(5)
C9 C10 C11 C12 -0.3(5)
C9 C10 C11 N4 179.7(3)
C10 C11 C12 C13 0.0(5)
N4 C11 C12 C13 180.0(3)
C11 C12 C13 C8 -0.2(5)
C9 C8 C13 C12 0.7(5)
C7 C8 C13 C12 179.8(3)
N1 C14 C15 C16 -0.5(4)
C14 C15 C16 N2 0.6(4)
C15 C14 N1 N2 0.2(4)
C15 C14 N1 C5 179.3(3)
C4 C5 N1 C14 39.9(4)
C6 C5 N1 C14 -136.8(3)
C4 C5 N1 N2 -141.0(3)
C6 C5 N1 N2 42.3(4)
C15 C16 N2 N1 -0.4(4)
C14 N1 N2 C16 0.1(3)
C5 N1 N2 C16 -179.1(3)
O1 C7 N3 C6 -5.2(5)
C8 C7 N3 C6 175.2(3)
C1 C6 N3 C7 -31.2(5)
C5 C6 N3 C7 150.6(3)
C12 C11 N4 O3 -178.1(4)
C10 C11 N4 O3 1.9(5)
C12 C11 N4 O4 3.6(5)
C10 C11 N4 O4 -176.5(4)
C10 C9 O2 C17 10.4(5)
C8 C9 O2 C17 -169.8(3)
